data_8101989
loop_
_publ_author_name
'Zareef, M.'
'Iqbal, R.'
'Qadeer, G.'
'Wong, W.-Y.'
'Akhtar, H.'
'Arfan, M.'

_publ_section_title
;
Crystal structure of 2-bromobenzoic acid hydrazide, C~7~H~7~BrN~2~O
;
_journal_issue 3
_journal_name_full 'Zeitschrift f\"ur Kristallographie - New Crystal Structures'
_journal_page_first 305
_journal_page_last 306
_journal_volume 221
_journal_year 2006
_chemical_formula_sum 'C7 H7 Br N2 O'
_chemical_formula_weight 215.06
_chemical_name_systematic
; 
 2-bromobenzoic acid hydrazide
;
_space_group_IT_number 14
_symmetry_cell_setting monoclinic
_symmetry_space_group_name_Hall '-P 2ybc'
_symmetry_space_group_name_H-M 'P 1 21/c 1'
_atom_sites_solution_hydrogens geom
_atom_sites_solution_primary direct
_atom_sites_solution_secondary difmap
_audit_creation_method SHELXL-97
_cell_angle_alpha 90.00
_cell_angle_beta 99.874(4)
_cell_angle_gamma 90.00
_cell_formula_units_Z 4
_cell_length_a 12.769(3)
_cell_length_b 12.754(3)
_cell_length_c 5.0264(11)
_cell_measurement_temperature 293(2)
_cell_volume 806.5(3)
_computing_data_reduction SAINT
_computing_molecular_graphics SHELXTL
_computing_structure_refinement 'SHELXL-97 (Sheldrick, 1997)'
_computing_structure_solution SHELXS-97
_diffrn_ambient_temperature 293(2)
_diffrn_measured_fraction_theta_full 0.918
_diffrn_measured_fraction_theta_max 0.918
_diffrn_measurement_device_type 'Bruker SMART 1000 CCD'
_diffrn_measurement_method omega/phi
_diffrn_radiation_monochromator graphite
_diffrn_radiation_source 'fine-focus sealed tube'
_diffrn_radiation_type MoK\a
_diffrn_radiation_wavelength 0.71073
_diffrn_reflns_av_R_equivalents 0.0199
_diffrn_reflns_av_sigmaI/netI 0.0229
_diffrn_reflns_limit_h_max 16
_diffrn_reflns_limit_h_min -16
_diffrn_reflns_limit_k_max 16
_diffrn_reflns_limit_k_min -10
_diffrn_reflns_limit_l_max 6
_diffrn_reflns_limit_l_min -6
_diffrn_reflns_number 4667
_diffrn_reflns_theta_full 28.27
_diffrn_reflns_theta_max 28.27
_diffrn_reflns_theta_min 1.62
_exptl_absorpt_coefficient_mu 5.038
_exptl_absorpt_correction_T_max 1.0000
_exptl_absorpt_correction_T_min 0.7270
_exptl_absorpt_correction_type SADABS
_exptl_crystal_colour colorless
_exptl_crystal_density_diffrn 1.771
_exptl_crystal_density_method 'not measured'
_exptl_crystal_description rod
_exptl_crystal_F_000 424
_exptl_crystal_size_max 0.32
_exptl_crystal_size_mid 0.18
_exptl_crystal_size_min 0.16
_refine_diff_density_max 0.515
_refine_diff_density_min -0.587
_refine_diff_density_rms 0.059
_refine_ls_extinction_method none
_refine_ls_goodness_of_fit_ref 1.047
_refine_ls_hydrogen_treatment mixed
_refine_ls_matrix_type full
_refine_ls_number_parameters 112
_refine_ls_number_reflns 1839
_refine_ls_number_restraints 0
_refine_ls_restrained_S_all 1.047
_refine_ls_R_factor_all 0.0403
_refine_ls_R_factor_gt 0.0283
_refine_ls_shift/su_max 0.000
_refine_ls_shift/su_mean 0.000
_refine_ls_structure_factor_coef Fsqd
_refine_ls_weighting_details 'calc w=1/[\s^2^(Fo^2^)+(0.0317P)^2^+0.4608P] where P=(Fo^2^+2Fc^2^)/3'
_refine_ls_weighting_scheme calc
_refine_ls_wR_factor_gt 0.0669
_refine_ls_wR_factor_ref 0.0739
_reflns_number_gt 1472
_reflns_number_total 1839
_reflns_threshold_expression >2sigma(I)
_cod_data_source_file 1267-1800.cff
_cod_data_source_block wy1459wc
_cod_depositor_comments
;
The following automatic conversions were performed:
'_symmetry_cell_setting' value 'Monoclinic' changed to 'monoclinic'
according to '/home/saulius/struct/CIF-dictionaries/cif_core.dic'
dictionary named 'cif_core.dic' version 2.4.1 from 2010-06-29.

Automatic conversion script
Id: cif_fix_enum 1555 2011-01-17 13:19:09Z saulius 
;
_cod_original_cell_volume 806.4(3)
_cod_original_sg_symbol_H-M P12(1)/c1
_cod_database_code 8101989

loop_
_symmetry_equiv_pos_as_xyz
'x, y, z'
'-x, y+1/2, -z+1/2'
'-x, -y, -z'
'x, -y-1/2, z-1/2'

loop_
_atom_site_label
_atom_site_type_symbol
_atom_site_fract_x
_atom_site_fract_y
_atom_site_fract_z
_atom_site_U_iso_or_equiv
_atom_site_adp_type
_atom_site_occupancy
_atom_site_symmetry_multiplicity
_atom_site_Wyckoff_symbol
_atom_site_calc_flag
_atom_site_refinement_flags
_atom_site_disorder_assembly
_atom_site_disorder_group
Br1 Br 0.16904(2) 0.35864(2) 0.09583(6) 0.05824(13) Uani 1 4 e d . . .
C1 C 0.1906(2) 0.4729(2) 0.3424(5) 0.0423(5) Uani 1 4 e d . . .
C2 C 0.1065(2) 0.5392(2) 0.3545(6) 0.0565(7) Uani 1 4 e d . . .
H2A H 0.0419 0.5292 0.2397 0.068 Uiso 1 4 e calc R . .
C3 C 0.1185(3) 0.6202(3) 0.5374(8) 0.0664(9) Uani 1 4 e d . . .
H3A H 0.0619 0.6653 0.5457 0.080 Uiso 1 4 e calc R . .
C4 C 0.2139(3) 0.6352(2) 0.7088(7) 0.0614(8) Uani 1 4 e d . . .
H4A H 0.2215 0.6900 0.8327 0.074 Uiso 1 4 e calc R . .
C5 C 0.2976(2) 0.5686(2) 0.6953(5) 0.0471(6) Uani 1 4 e d . . .
H5A H 0.3620 0.5789 0.8107 0.057 Uiso 1 4 e calc R . .
C6 C 0.28756(19) 0.48641(18) 0.5123(4) 0.0366(5) Uani 1 4 e d . . .
C7 C 0.38339(18) 0.42033(18) 0.4962(4) 0.0355(5) Uani 1 4 e d . . .
N1 N 0.42909(17) 0.37770(16) 0.7295(4) 0.0398(5) Uani 1 4 e d . . .
N2 N 0.52763(19) 0.3259(2) 0.7588(4) 0.0443(5) Uani 1 4 e d . . .
O1 O 0.41917(14) 0.41025(16) 0.2865(3) 0.0504(5) Uani 1 4 e d . . .
H1 H 0.408(2) 0.392(2) 0.875(6) 0.048(8) Uiso 1 4 e d . . .
H2 H 0.569(3) 0.372(3) 0.707(8) 0.082(13) Uiso 1 4 e d . . .
H3 H 0.521(3) 0.275(3) 0.673(6) 0.061(10) Uiso 1 4 e d . . .

loop_
_atom_site_aniso_label
_atom_site_aniso_U_11
_atom_site_aniso_U_22
_atom_site_aniso_U_33
_atom_site_aniso_U_23
_atom_site_aniso_U_13
_atom_site_aniso_U_12
Br1 0.0603(2) 0.0616(2) 0.04744(18) -0.00683(12) -0.00592(12) -0.01059(13)
C1 0.0456(14) 0.0474(14) 0.0336(12) 0.0047(10) 0.0064(10) -0.0042(11)
C2 0.0453(15) 0.0672(18) 0.0566(17) 0.0105(14) 0.0073(12) 0.0040(13)
C3 0.064(2) 0.0606(19) 0.080(2) 0.0101(17) 0.0281(17) 0.0171(16)
C4 0.079(2) 0.0502(17) 0.0604(18) -0.0079(14) 0.0277(16) 0.0048(15)
C5 0.0547(15) 0.0494(14) 0.0387(13) -0.0063(11) 0.0120(11) -0.0044(12)
C6 0.0424(12) 0.0423(13) 0.0264(10) 0.0029(9) 0.0095(9) -0.0041(10)
C7 0.0417(12) 0.0414(12) 0.0230(10) -0.0015(9) 0.0048(9) -0.0051(10)
N1 0.0481(12) 0.0487(12) 0.0233(9) 0.0003(8) 0.0074(8) 0.0035(9)
N2 0.0526(14) 0.0467(13) 0.0320(11) -0.0001(10) 0.0022(9) 0.0035(11)
O1 0.0538(10) 0.0768(13) 0.0215(8) 0.0003(8) 0.0089(7) 0.0092(9)

loop_
_atom_type_symbol
_atom_type_description
_atom_type_scat_dispersion_real
_atom_type_scat_dispersion_imag
_atom_type_scat_source
C C 0.0033 0.0016 'International Tables Vol C Tables 4.2.6.8 and 6.1.1.4'
H H 0.0000 0.0000 'International Tables Vol C Tables 4.2.6.8 and 6.1.1.4'
N N 0.0061 0.0033 'International Tables Vol C Tables 4.2.6.8 and 6.1.1.4'
O O 0.0106 0.0060 'International Tables Vol C Tables 4.2.6.8 and 6.1.1.4'
Br Br -0.2901 2.4595 'International Tables Vol C Tables 4.2.6.8 and 6.1.1.4'

loop_
_geom_angle_atom_site_label_1
_geom_angle_atom_site_label_2
_geom_angle_atom_site_label_3
_geom_angle
_geom_angle_site_symmetry_1
_geom_angle_site_symmetry_3
_geom_angle_publ_flag
C2 C1 C6 121.1(2) . . ?
C2 C1 Br1 118.2(2) . . ?
C6 C1 Br1 120.63(19) . . ?
C3 C2 C1 119.5(3) . . ?
C2 C3 C4 120.5(3) . . ?
C5 C4 C3 119.6(3) . . ?
C4 C5 C6 121.0(3) . . ?
C5 C6 C1 118.2(2) . . ?
C5 C6 C7 118.5(2) . . ?
C1 C6 C7 123.2(2) . . ?
O1 C7 N1 122.8(2) . . ?
O1 C7 C6 122.2(2) . . ?
N1 C7 C6 114.83(19) . . ?
C7 N1 N2 122.2(2) . . ?

loop_
_geom_bond_atom_site_label_1
_geom_bond_atom_site_label_2
_geom_bond_distance
_geom_bond_site_symmetry_2
_geom_bond_publ_flag
Br1 C1 1.902(3) . ?
C1 C2 1.376(4) . ?
C1 C6 1.389(3) . ?
C2 C3 1.374(5) . ?
C3 C4 1.379(6) . ?
C4 C5 1.376(4) . ?
C5 C6 1.386(3) . ?
C6 C7 1.499(3) . ?
C7 O1 1.225(3) . ?
C7 N1 1.333(3) . ?
N1 N2 1.406(3) . ?

loop_
_cod_related_entry_id
_cod_related_entry_database
_cod_related_entry_code
1 ChemSpider 91680
